data_2221913
loop_
_publ_author_name
'He, Qing-Peng'
'Li, Hong-Gang'
'Wang, Guang-Bo'
'Fu, Feng-Lian'
'Liu, Ming-Shi'

_publ_section_title
;
 1,2-Dibenzoylhydrazine--dimethylformamide (3/1)
;
_journal_coeditor_code BI2365
_journal_issue 6
_journal_name_full 'Acta Crystallographica Section E'
_journal_page_first o1267
_journal_paper_doi 10.1107/S1600536809016778
_journal_volume 65
_journal_year 2009
_chemical_formula_iupac '3C14 H12 N2 O2, C3 H7 N O'
_chemical_formula_moiety '3(C14 H12 N2 O2), C3 H7 N O'
_chemical_formula_sum 'C45 H43 N7 O7'
_chemical_formula_weight 793.86
_chemical_name_systematic
;
1,2-Dibenzoylhydrazine--dimethylformamide (3/1)
;
_space_group_IT_number 2
_symmetry_cell_setting triclinic
_symmetry_space_group_name_Hall '-P 1'
_symmetry_space_group_name_H-M 'P -1'
_atom_sites_solution_hydrogens geom
_atom_sites_solution_primary direct
_atom_sites_solution_secondary difmap
_audit_creation_method SHELXL-97
_cell_angle_alpha 100.127(2)
_cell_angle_beta 96.084(2)
_cell_angle_gamma 108.382(3)
_cell_formula_units_Z 2
_cell_length_a 10.7666(12)
_cell_length_b 11.4615(13)
_cell_length_c 18.100(2)
_cell_measurement_reflns_used 1452
_cell_measurement_temperature 298(2)
_cell_measurement_theta_max 20.99
_cell_measurement_theta_min 2.31
_cell_volume 2055.2(4)
_computing_cell_refinement 'SAINT (Siemens, 1996)'
_computing_data_collection 'SMART (Siemens, 1996)'
_computing_data_reduction 'SAINT (Siemens, 1996)'
_computing_molecular_graphics 'SHELXTL (Sheldrick, 2008)'
_computing_publication_material 'SHELXTL (Sheldrick, 2008)'
_computing_structure_refinement 'SHELXL97 (Sheldrick, 2008)'
_computing_structure_solution 'SHELXS97 (Sheldrick, 2008)'
_diffrn_ambient_temperature 298(2)
_diffrn_measured_fraction_theta_full 0.970
_diffrn_measured_fraction_theta_max 0.970
_diffrn_measurement_device_type 'Bruker SMART APEX CCD'
_diffrn_measurement_method '\f and \w scans'
_diffrn_radiation_monochromator graphite
_diffrn_radiation_source 'fine-focus sealed tube'
_diffrn_radiation_type MoK\a
_diffrn_radiation_wavelength 0.71073
_diffrn_reflns_av_R_equivalents 0.0748
_diffrn_reflns_av_sigmaI/netI 0.1588
_diffrn_reflns_limit_h_max 10
_diffrn_reflns_limit_h_min -10
_diffrn_reflns_limit_k_max 11
_diffrn_reflns_limit_k_min -11
_diffrn_reflns_limit_l_max 18
_diffrn_reflns_limit_l_min -10
_diffrn_reflns_number 6846
_diffrn_reflns_theta_full 20.81
_diffrn_reflns_theta_max 20.81
_diffrn_reflns_theta_min 2.01
_diffrn_standards_number 0
_exptl_absorpt_coefficient_mu 0.088
_exptl_absorpt_correction_T_max 0.9765
_exptl_absorpt_correction_T_min 0.9571
_exptl_absorpt_correction_type multi-scan
_exptl_absorpt_process_details '(SADABS; Sheldrick, 1996)'
_exptl_crystal_colour colourless
_exptl_crystal_density_diffrn 1.283
_exptl_crystal_density_method 'not measured'
_exptl_crystal_description needle
_exptl_crystal_F_000 836
_exptl_crystal_size_max 0.50
_exptl_crystal_size_mid 0.32
_exptl_crystal_size_min 0.27
_refine_diff_density_max 0.655
_refine_diff_density_min -0.520
_refine_ls_extinction_method none
_refine_ls_goodness_of_fit_ref 1.139
_refine_ls_hydrogen_treatment constr
_refine_ls_matrix_type full
_refine_ls_number_parameters 534
_refine_ls_number_reflns 4163
_refine_ls_number_restraints 0
_refine_ls_restrained_S_all 1.139
_refine_ls_R_factor_all 0.1738
_refine_ls_R_factor_gt 0.1201
_refine_ls_shift/su_max 0.001
_refine_ls_shift/su_mean 0.000
_refine_ls_structure_factor_coef Fsqd
_refine_ls_weighting_details 'calc w=1/[\s^2^(Fo^2^)+(0.2000P)^2^] where P=(Fo^2^+2Fc^2^)/3'
_refine_ls_weighting_scheme calc
_refine_ls_wR_factor_gt 0.3033
_refine_ls_wR_factor_ref 0.3586
_reflns_number_gt 2487
_reflns_number_total 4163
_reflns_threshold_expression I>2\s(I)
_cod_data_source_file bi2365.cif
_cod_data_source_block I
_cod_database_code 2221913
_cod_database_fobs_code 2221913

loop_
_symmetry_equiv_pos_as_xyz
'x, y, z'
'-x, -y, -z'

loop_
_atom_site_type_symbol
_atom_site_label
_atom_site_fract_x
_atom_site_fract_y
_atom_site_fract_z
_atom_site_U_iso_or_equiv
_atom_site_adp_type
_atom_site_calc_flag
_atom_site_refinement_flags
_atom_site_occupancy
_atom_site_disorder_assembly
_atom_site_disorder_group
N N1 0.1213(7) 0.7581(6) 0.2502(4) 0.0367(18) Uani d . 1 . .
H H1 0.0827 0.8132 0.2585 0.044 Uiso calc R 1 . .
N N2 0.1953(7) 0.7353(7) 0.3099(4) 0.0373(19) Uani d . 1 . .
H H2 0.1642 0.6671 0.3257 0.045 Uiso calc R 1 . .
N N3 0.1123(6) 0.3584(6) 0.2436(4) 0.0377(19) Uani d . 1 . .
H H3 0.0958 0.2827 0.2184 0.045 Uiso calc R 1 . .
N N4 0.2312(6) 0.4518(6) 0.2435(4) 0.0364(18) Uani d . 1 . .
H H4 0.2316 0.5089 0.2184 0.044 Uiso calc R 1 . .
N N5 0.1935(7) 0.1264(6) 0.3108(4) 0.0368(18) Uani d . 1 . .
H H5 0.2342 0.2062 0.3268 0.044 Uiso calc R 1 . .
N N6 0.2322(7) 0.0597(6) 0.2525(4) 0.0354(18) Uani d . 1 . .
H H6 0.2766 0.0117 0.2619 0.042 Uiso calc R 1 . .
N N7 0.380(3) 0.619(2) 0.8906(19) 0.200(10) Uani d . 1 . .
O O1 0.1675(7) 0.6159(6) 0.1659(3) 0.0541(18) Uani d . 1 . .
O O2 0.3604(6) 0.9179(6) 0.3238(3) 0.0472(17) Uani d . 1 . .
O O3 0.0421(6) 0.4918(6) 0.3186(4) 0.0495(17) Uani d . 1 . .
O O4 0.3487(5) 0.3746(6) 0.3198(3) 0.0460(16) Uani d . 1 . .
O O5 0.0327(6) -0.0487(6) 0.3225(3) 0.0491(17) Uani d . 1 . .
O O6 0.1339(7) 0.1356(6) 0.1664(3) 0.0550(18) Uani d . 1 . .
O O7 0.5384(19) 0.6803(19) 1.0039(13) 0.241(8) Uani d . 1 . .
C C1 0.1106(9) 0.6927(8) 0.1791(5) 0.036(2) Uani d . 1 . .
C C2 0.0228(9) 0.7136(8) 0.1180(5) 0.040(2) Uani d . 1 . .
C C3 0.0276(11) 0.6610(10) 0.0446(6) 0.062(3) Uani d . 1 . .
H H3A 0.0873 0.6187 0.0359 0.074 Uiso calc R 1 . .
C C4 -0.0520(15) 0.6694(11) -0.0146(6) 0.077(4) Uani d . 1 . .
H H4A -0.0452 0.6346 -0.0638 0.093 Uiso calc R 1 . .
C C5 -0.1417(14) 0.7274(14) -0.0044(7) 0.082(4) Uani d . 1 . .
H H5A -0.1977 0.7307 -0.0462 0.099 Uiso calc R 1 . .
C C6 -0.1506(11) 0.7816(12) 0.0676(8) 0.080(4) Uani d . 1 . .
H H6A -0.2132 0.8208 0.0753 0.095 Uiso calc R 1 . .
C C7 -0.0630(10) 0.7770(10) 0.1300(6) 0.059(3) Uani d . 1 . .
H H7 -0.0642 0.8173 0.1791 0.071 Uiso calc R 1 . .
C C8 0.3152(9) 0.8189(8) 0.3433(4) 0.032(2) Uani d . 1 . .
C C9 0.3875(8) 0.7849(8) 0.4068(4) 0.034(2) Uani d . 1 . .
C C10 0.3335(9) 0.6761(9) 0.4323(5) 0.042(2) Uani d . 1 . .
H H10 0.2486 0.6210 0.4099 0.050 Uiso calc R 1 . .
C C11 0.4055(10) 0.6491(11) 0.4910(5) 0.058(3) Uani d . 1 . .
H H11 0.3709 0.5739 0.5066 0.070 Uiso calc R 1 . .
C C12 0.5278(11) 0.7334(12) 0.5261(6) 0.069(3) Uani d . 1 . .
H H12 0.5746 0.7186 0.5676 0.083 Uiso calc R 1 . .
C C13 0.5791(11) 0.8381(12) 0.4996(7) 0.079(4) Uani d . 1 . .
H H13 0.6642 0.8930 0.5217 0.095 Uiso calc R 1 . .
C C14 0.5094(9) 0.8667(10) 0.4404(5) 0.059(3) Uani d . 1 . .
H H14 0.5459 0.9409 0.4242 0.071 Uiso calc R 1 . .
C C15 0.0250(8) 0.3862(9) 0.2823(5) 0.034(2) Uani d . 1 . .
C C16 -0.1008(8) 0.2810(8) 0.2787(5) 0.037(2) Uani d . 1 . .
C C17 -0.1390(9) 0.1684(10) 0.2308(6) 0.061(3) Uani d . 1 . .
H H17 -0.0848 0.1536 0.1962 0.073 Uiso calc R 1 . .
C C18 -0.2547(12) 0.0737(11) 0.2306(8) 0.088(4) Uani d . 1 . .
H H18 -0.2788 -0.0021 0.1949 0.106 Uiso calc R 1 . .
C C19 -0.3312(12) 0.0886(12) 0.2797(7) 0.079(4) Uani d . 1 . .
H H19 -0.4076 0.0225 0.2805 0.094 Uiso calc R 1 . .
C C20 -0.2992(11) 0.2016(14) 0.3301(7) 0.096(5) Uani d . 1 . .
H H20 -0.3558 0.2150 0.3635 0.115 Uiso calc R 1 . .
C C21 -0.1791(10) 0.2973(11) 0.3306(6) 0.072(3) Uani d . 1 . .
H H21 -0.1532 0.3726 0.3669 0.086 Uiso calc R 1 . .
C C22 0.3466(8) 0.4540(8) 0.2825(5) 0.028(2) Uani d . 1 . .
C C23 0.4680(8) 0.5553(8) 0.2778(5) 0.035(2) Uani d . 1 . .
C C24 0.5759(9) 0.5837(11) 0.3321(6) 0.060(3) Uani d . 1 . .
H H24 0.5733 0.5376 0.3697 0.073 Uiso calc R 1 . .
C C25 0.6887(10) 0.6805(12) 0.3313(7) 0.075(3) Uani d . 1 . .
H H25 0.7604 0.7021 0.3706 0.091 Uiso calc R 1 . .
C C26 0.7002(11) 0.7455(12) 0.2764(8) 0.078(4) Uani d . 1 . .
H H26 0.7796 0.8080 0.2755 0.093 Uiso calc R 1 . .
C C27 0.5919(13) 0.7169(12) 0.2219(8) 0.090(4) Uani d . 1 . .
H H27 0.5964 0.7615 0.1834 0.108 Uiso calc R 1 . .
C C28 0.4764(10) 0.6236(11) 0.2228(6) 0.064(3) Uani d . 1 . .
H H28 0.4027 0.6064 0.1856 0.077 Uiso calc R 1 . .
C C29 0.0926(8) 0.0672(9) 0.3427(5) 0.034(2) Uani d . 1 . .
C C30 0.0563(8) 0.1458(8) 0.4058(4) 0.031(2) Uani d . 1 . .
C C31 0.1238(9) 0.2727(9) 0.4328(5) 0.043(2) Uani d . 1 . .
H H31 0.1956 0.3129 0.4112 0.052 Uiso calc R 1 . .
C C32 0.0865(10) 0.3404(11) 0.4910(6) 0.060(3) Uani d . 1 . .
H H32 0.1310 0.4268 0.5074 0.072 Uiso calc R 1 . .
C C33 -0.0139(11) 0.2833(13) 0.5246(6) 0.069(3) Uani d . 1 . .
H H33 -0.0357 0.3295 0.5656 0.082 Uiso calc R 1 . .
C C34 -0.0833(14) 0.1591(14) 0.4992(7) 0.090(4) Uani d . 1 . .
H H34 -0.1546 0.1204 0.5217 0.108 Uiso calc R 1 . .
C C35 -0.0472(10) 0.0886(10) 0.4387(6) 0.063(3) Uani d . 1 . .
H H35 -0.0943 0.0029 0.4212 0.076 Uiso calc R 1 . .
C C36 0.2001(9) 0.0699(8) 0.1802(5) 0.036(2) Uani d . 1 . .
C C37 0.2514(9) 0.0059(8) 0.1209(5) 0.040(2) Uani d . 1 . .
C C38 0.3468(10) -0.0487(10) 0.1344(6) 0.060(3) Uani d . 1 . .
H H38 0.3815 -0.0460 0.1842 0.072 Uiso calc R 1 . .
C C39 0.3899(14) -0.1055(13) 0.0763(9) 0.097(4) Uani d . 1 . .
H H39 0.4526 -0.1435 0.0861 0.116 Uiso calc R 1 . .
C C40 0.342(2) -0.1079(14) 0.0027(10) 0.109(5) Uani d . 1 . .
H H40 0.3763 -0.1423 -0.0373 0.131 Uiso calc R 1 . .
C C41 0.2433(19) -0.0595(15) -0.0117(7) 0.103(5) Uani d . 1 . .
H H41 0.2061 -0.0657 -0.0617 0.123 Uiso calc R 1 . .
C C42 0.2011(12) -0.0039(10) 0.0458(6) 0.065(3) Uani d . 1 . .
H H42 0.1351 0.0300 0.0352 0.079 Uiso calc R 1 . .
C C43 0.410(3) 0.596(3) 0.962(2) 0.211(14) Uani d . 1 . .
H H43 0.3533 0.5326 0.9804 0.253 Uiso calc R 1 . .
C C44 0.486(3) 0.704(2) 0.8626(15) 0.210(11) Uani d . 1 . .
H H44A 0.4908 0.7890 0.8813 0.315 Uiso calc R 1 . .
H H44B 0.4685 0.6839 0.8079 0.315 Uiso calc R 1 . .
H H44C 0.5690 0.6944 0.8802 0.315 Uiso calc R 1 . .
C C45 0.252(3) 0.556(2) 0.8505(16) 0.214(12) Uani d . 1 . .
H H45A 0.2029 0.4992 0.8783 0.321 Uiso calc R 1 . .
H H45B 0.2558 0.5102 0.8015 0.321 Uiso calc R 1 . .
H H45C 0.2096 0.6168 0.8438 0.321 Uiso calc R 1 . .

loop_
_atom_site_aniso_label
_atom_site_aniso_U_11
_atom_site_aniso_U_22
_atom_site_aniso_U_33
_atom_site_aniso_U_12
_atom_site_aniso_U_13
_atom_site_aniso_U_23
N1 0.046(4) 0.032(4) 0.037(5) 0.022(4) -0.004(3) 0.012(4)
N2 0.047(5) 0.030(4) 0.035(4) 0.014(4) -0.007(4) 0.015(3)
N3 0.032(4) 0.018(4) 0.053(5) -0.001(4) 0.006(4) 0.001(3)
N4 0.028(4) 0.024(4) 0.055(5) 0.003(4) 0.005(4) 0.017(3)
N5 0.055(5) 0.021(4) 0.036(4) 0.013(4) 0.014(4) 0.009(3)
N6 0.055(5) 0.029(4) 0.032(4) 0.021(4) 0.017(4) 0.012(3)
N7 0.137(19) 0.131(18) 0.30(3) 0.011(15) 0.05(2) 0.01(2)
O1 0.076(5) 0.049(4) 0.050(4) 0.038(4) 0.008(3) 0.016(3)
O2 0.046(4) 0.033(4) 0.058(4) 0.007(3) -0.005(3) 0.021(3)
O3 0.048(4) 0.026(4) 0.068(4) 0.006(3) 0.014(3) 0.004(3)
O4 0.038(4) 0.038(4) 0.060(4) 0.006(3) 0.001(3) 0.025(3)
O5 0.051(4) 0.028(4) 0.062(4) 0.006(3) 0.020(3) 0.003(3)
O6 0.086(5) 0.049(4) 0.043(4) 0.043(4) 0.005(3) 0.011(3)
O7 0.176(15) 0.178(17) 0.33(2) 0.041(14) 0.001(15) 0.025(16)
C1 0.048(6) 0.021(5) 0.038(6) 0.006(5) 0.002(4) 0.011(4)
C2 0.048(6) 0.022(5) 0.049(6) 0.012(5) -0.008(5) 0.016(5)
C3 0.088(8) 0.046(7) 0.044(7) 0.028(6) -0.015(6) -0.005(5)
C4 0.113(10) 0.069(9) 0.042(7) 0.032(8) -0.014(7) 0.002(6)
C5 0.089(9) 0.095(10) 0.057(9) 0.025(8) -0.014(7) 0.031(7)
C6 0.065(8) 0.096(10) 0.103(11) 0.051(7) 0.012(7) 0.044(8)
C7 0.059(7) 0.069(8) 0.053(6) 0.028(6) -0.002(5) 0.018(5)
C8 0.047(6) 0.019(5) 0.033(5) 0.016(5) 0.005(5) 0.006(4)
C9 0.037(6) 0.034(6) 0.033(5) 0.017(5) -0.001(4) 0.004(4)
C10 0.040(5) 0.046(6) 0.035(5) 0.012(5) -0.004(4) 0.013(5)
C11 0.054(7) 0.068(7) 0.055(6) 0.016(6) -0.004(5) 0.037(6)
C12 0.066(8) 0.083(9) 0.062(7) 0.026(7) -0.009(6) 0.036(7)
C13 0.068(8) 0.068(9) 0.087(9) 0.014(7) -0.037(7) 0.024(7)
C14 0.046(6) 0.052(7) 0.064(7) 0.004(6) -0.013(6) 0.009(6)
C15 0.029(5) 0.026(6) 0.045(5) 0.006(5) -0.003(4) 0.010(5)
C16 0.026(5) 0.037(6) 0.039(5) 0.002(5) -0.001(4) 0.008(5)
C17 0.031(6) 0.045(7) 0.084(8) -0.012(5) 0.002(5) 0.012(6)
C18 0.069(8) 0.056(8) 0.100(10) -0.033(7) 0.014(8) 0.018(7)
C19 0.056(8) 0.068(9) 0.079(9) -0.021(7) -0.003(7) 0.019(7)
C20 0.061(8) 0.103(12) 0.093(9) -0.022(8) 0.033(7) 0.021(9)
C21 0.046(7) 0.077(9) 0.066(7) -0.004(6) 0.008(6) -0.001(6)
C22 0.026(5) 0.023(5) 0.036(5) 0.008(4) 0.004(4) 0.010(4)
C23 0.026(5) 0.033(5) 0.045(5) 0.008(4) 0.010(5) 0.011(5)
C24 0.034(6) 0.075(8) 0.065(7) 0.005(6) 0.006(5) 0.027(6)
C25 0.049(7) 0.068(8) 0.081(8) -0.013(6) 0.003(6) 0.010(7)
C26 0.050(8) 0.067(9) 0.097(9) -0.005(6) 0.018(7) 0.013(8)
C27 0.070(9) 0.083(10) 0.104(10) -0.006(8) 0.012(8) 0.053(8)
C28 0.041(6) 0.074(8) 0.079(7) 0.005(6) 0.009(5) 0.046(7)
C29 0.038(5) 0.029(6) 0.039(5) 0.015(5) 0.007(4) 0.010(5)
C30 0.039(5) 0.030(6) 0.026(5) 0.013(4) 0.006(4) 0.009(4)
C31 0.045(6) 0.042(7) 0.040(5) 0.015(5) 0.010(4) 0.001(5)
C32 0.061(7) 0.057(7) 0.058(7) 0.023(6) 0.014(6) -0.004(6)
C33 0.076(8) 0.072(9) 0.057(7) 0.031(7) 0.025(6) -0.009(6)
C34 0.109(10) 0.088(11) 0.098(9) 0.045(9) 0.073(8) 0.031(8)
C35 0.067(7) 0.054(7) 0.070(7) 0.015(6) 0.040(6) 0.012(6)
C36 0.053(6) 0.021(5) 0.038(6) 0.011(5) 0.014(5) 0.013(4)
C37 0.045(6) 0.035(6) 0.038(6) 0.007(5) 0.013(4) 0.008(4)
C38 0.063(7) 0.076(8) 0.052(6) 0.038(6) 0.022(5) 0.010(6)
C39 0.116(11) 0.104(11) 0.093(11) 0.063(9) 0.048(9) 0.017(9)
C40 0.160(15) 0.077(11) 0.089(13) 0.028(11) 0.070(11) 0.008(9)
C41 0.165(15) 0.091(11) 0.060(9) 0.050(11) 0.024(9) 0.022(8)
C42 0.115(9) 0.050(7) 0.045(7) 0.039(7) 0.028(7) 0.016(5)
C43 0.16(3) 0.13(2) 0.31(4) 0.020(19) 0.04(3) 0.00(3)
C44 0.17(2) 0.14(2) 0.29(3) 0.017(17) 0.06(2) 0.00(2)
C45 0.15(2) 0.14(2) 0.30(3) 0.001(17) 0.02(2) 0.01(2)

loop_
_atom_type_symbol
_atom_type_description
_atom_type_scat_dispersion_real
_atom_type_scat_dispersion_imag
_atom_type_scat_source
C C 0.0033 0.0016 'International Tables Vol C Tables 4.2.6.8 and 6.1.1.4'
H H 0.0000 0.0000 'International Tables Vol C Tables 4.2.6.8 and 6.1.1.4'
N N 0.0061 0.0033 'International Tables Vol C Tables 4.2.6.8 and 6.1.1.4'
O O 0.0106 0.0060 'International Tables Vol C Tables 4.2.6.8 and 6.1.1.4'

loop_
_geom_angle_atom_site_label_1
_geom_angle_atom_site_label_2
_geom_angle_atom_site_label_3
_geom_angle_site_symmetry_1
_geom_angle_site_symmetry_3
_geom_angle
_geom_angle_publ_flag
C1 N1 N2 . . 118.9(7) ?
C1 N1 H1 . . 120.5 ?
N2 N1 H1 . . 120.5 ?
C8 N2 N1 . . 120.5(7) ?
C8 N2 H2 . . 119.7 ?
N1 N2 H2 . . 119.7 ?
C15 N3 N4 . . 119.7(6) ?
C15 N3 H3 . . 120.1 ?
N4 N3 H3 . . 120.1 ?
C22 N4 N3 . . 120.8(7) ?
C22 N4 H4 . . 119.6 ?
N3 N4 H4 . . 119.6 ?
C29 N5 N6 . . 119.9(7) ?
C29 N5 H5 . . 120.1 ?
N6 N5 H5 . . 120.1 ?
C36 N6 N5 . . 119.5(7) ?
C36 N6 H6 . . 120.2 ?
N5 N6 H6 . . 120.2 ?
C43 N7 C45 . . 118(3) ?
C43 N7 C44 . . 118(3) ?
C45 N7 C44 . . 125(3) ?
O1 C1 N1 . . 121.5(8) ?
O1 C1 C2 . . 121.5(8) ?
N1 C1 C2 . . 117.0(8) ?
C7 C2 C3 . . 118.9(8) ?
C7 C2 C1 . . 124.6(9) ?
C3 C2 C1 . . 116.4(9) ?
C4 C3 C2 . . 121.2(11) ?
C4 C3 H3A . . 119.4 ?
C2 C3 H3A . . 119.4 ?
C3 C4 C5 . . 121.2(11) ?
C3 C4 H4A . . 119.4 ?
C5 C4 H4A . . 119.4 ?
C4 C5 C6 . . 119.9(11) ?
C4 C5 H5A . . 120.0 ?
C6 C5 H5A . . 120.0 ?
C5 C6 C7 . . 118.9(11) ?
C5 C6 H6A . . 120.5 ?
C7 C6 H6A . . 120.5 ?
C2 C7 C6 . . 119.7(10) ?
C2 C7 H7 . . 120.2 ?
C6 C7 H7 . . 120.2 ?
O2 C8 N2 . . 121.4(7) ?
O2 C8 C9 . . 122.3(8) ?
N2 C8 C9 . . 116.3(8) ?
C14 C9 C10 . . 120.1(8) ?
C14 C9 C8 . . 117.3(9) ?
C10 C9 C8 . . 122.6(8) ?
C9 C10 C11 . . 120.1(8) ?
C9 C10 H10 . . 120.0 ?
C11 C10 H10 . . 120.0 ?
C12 C11 C10 . . 119.8(10) ?
C12 C11 H11 . . 120.1 ?
C10 C11 H11 . . 120.1 ?
C13 C12 C11 . . 119.0(9) ?
C13 C12 H12 . . 120.5 ?
C11 C12 H12 . . 120.5 ?
C12 C13 C14 . . 122.2(10) ?
C12 C13 H13 . . 118.9 ?
C14 C13 H13 . . 118.9 ?
C9 C14 C13 . . 118.8(10) ?
C9 C14 H14 . . 120.6 ?
C13 C14 H14 . . 120.6 ?
O3 C15 N3 . . 123.3(7) ?
O3 C15 C16 . . 120.3(8) ?
N3 C15 C16 . . 116.4(8) ?
C17 C16 C21 . . 117.0(9) ?
C17 C16 C15 . . 124.9(8) ?
C21 C16 C15 . . 118.0(8) ?
C16 C17 C18 . . 122.8(11) ?
C16 C17 H17 . . 118.6 ?
C18 C17 H17 . . 118.6 ?
C19 C18 C17 . . 120.7(12) ?
C19 C18 H18 . . 119.6 ?
C17 C18 H18 . . 119.6 ?
C18 C19 C20 . . 119.9(11) ?
C18 C19 H19 . . 120.1 ?
C20 C19 H19 . . 120.1 ?
C19 C20 C21 . . 118.8(12) ?
C19 C20 H20 . . 120.6 ?
C21 C20 H20 . . 120.6 ?
C16 C21 C20 . . 120.7(11) ?
C16 C21 H21 . . 119.7 ?
C20 C21 H21 . . 119.7 ?
O4 C22 N4 . . 121.0(7) ?
O4 C22 C23 . . 122.2(7) ?
N4 C22 C23 . . 116.8(8) ?
C24 C23 C28 . . 118.5(9) ?
C24 C23 C22 . . 117.9(8) ?
C28 C23 C22 . . 123.6(8) ?
C23 C24 C25 . . 119.5(10) ?
C23 C24 H24 . . 120.2 ?
C25 C24 H24 . . 120.2 ?
C26 C25 C24 . . 122.7(11) ?
C26 C25 H25 . . 118.6 ?
C24 C25 H25 . . 118.6 ?
C25 C26 C27 . . 117.6(11) ?
C25 C26 H26 . . 121.2 ?
C27 C26 H26 . . 121.2 ?
C26 C27 C28 . . 120.9(12) ?
C26 C27 H27 . . 119.6 ?
C28 C27 H27 . . 119.6 ?
C23 C28 C27 . . 120.7(10) ?
C23 C28 H28 . . 119.7 ?
C27 C28 H28 . . 119.7 ?
O5 C29 N5 . . 122.2(7) ?
O5 C29 C30 . . 120.9(8) ?
N5 C29 C30 . . 116.9(8) ?
C35 C30 C31 . . 118.7(8) ?
C35 C30 C29 . . 118.3(8) ?
C31 C30 C29 . . 123.0(8) ?
C32 C31 C30 . . 120.7(9) ?
C32 C31 H31 . . 119.6 ?
C30 C31 H31 . . 119.6 ?
C33 C32 C31 . . 120.5(10) ?
C33 C32 H32 . . 119.7 ?
C31 C32 H32 . . 119.7 ?
C32 C33 C34 . . 120.4(10) ?
C32 C33 H33 . . 119.8 ?
C34 C33 H33 . . 119.8 ?
C33 C34 C35 . . 119.6(10) ?
C33 C34 H34 . . 120.2 ?
C35 C34 H34 . . 120.2 ?
C30 C35 C34 . . 120.0(10) ?
C30 C35 H35 . . 120.0 ?
C34 C35 H35 . . 120.0 ?
O6 C36 N6 . . 120.5(8) ?
O6 C36 C37 . . 121.5(8) ?
N6 C36 C37 . . 118.0(9) ?
C42 C37 C38 . . 117.1(9) ?
C42 C37 C36 . . 118.7(9) ?
C38 C37 C36 . . 124.2(9) ?
C39 C38 C37 . . 120.6(11) ?
C39 C38 H38 . . 119.7 ?
C37 C38 H38 . . 119.7 ?
C38 C39 C40 . . 120.4(13) ?
C38 C39 H39 . . 119.8 ?
C40 C39 H39 . . 119.8 ?
C41 C40 C39 . . 119.7(13) ?
C41 C40 H40 . . 120.2 ?
C39 C40 H40 . . 120.2 ?
C42 C41 C40 . . 119.5(13) ?
C42 C41 H41 . . 120.3 ?
C40 C41 H41 . . 120.3 ?
C41 C42 C37 . . 122.6(12) ?
C41 C42 H42 . . 118.7 ?
C37 C42 H42 . . 118.7 ?
N7 C43 O7 . . 113(4) ?
N7 C43 H43 . . 123.4 ?
O7 C43 H43 . . 123.4 ?
N7 C44 H44A . . 109.5 ?
N7 C44 H44B . . 109.5 ?
H44A C44 H44B . . 109.5 ?
N7 C44 H44C . . 109.5 ?
H44A C44 H44C . . 109.5 ?
H44B C44 H44C . . 109.5 ?
N7 C45 H45A . . 109.5 ?
N7 C45 H45B . . 109.5 ?
H45A C45 H45B . . 109.5 ?
N7 C45 H45C . . 109.5 ?
H45A C45 H45C . . 109.5 ?
H45B C45 H45C . . 109.5 ?

loop_
_geom_bond_atom_site_label_1
_geom_bond_atom_site_label_2
_geom_bond_site_symmetry_2
_geom_bond_distance
_geom_bond_publ_flag
N1 C1 . 1.344(10) ?
N1 N2 . 1.385(9) ?
N1 H1 . 0.860 ?
N2 C8 . 1.342(10) ?
N2 H2 . 0.860 ?
N3 C15 . 1.313(10) ?
N3 N4 . 1.385(9) ?
N3 H3 . 0.860 ?
N4 C22 . 1.353(10) ?
N4 H4 . 0.860 ?
N5 C29 . 1.333(10) ?
N5 N6 . 1.372(9) ?
N5 H5 . 0.860 ?
N6 C36 . 1.352(10) ?
N6 H6 . 0.860 ?
N7 C43 . 1.38(3) ?
N7 C45 . 1.39(3) ?
N7 C44 . 1.45(3) ?
O1 C1 . 1.226(10) ?
O2 C8 . 1.215(9) ?
O3 C15 . 1.219(10) ?
O4 C22 . 1.229(9) ?
O5 C29 . 1.247(10) ?
O6 C36 . 1.227(10) ?
O7 C43 . 1.45(3) ?
C1 C2 . 1.480(12) ?
C2 C7 . 1.356(13) ?
C2 C3 . 1.372(13) ?
C3 C4 . 1.337(14) ?
C3 H3A . 0.930 ?
C4 C5 . 1.345(16) ?
C4 H4A . 0.930 ?
C5 C6 . 1.368(16) ?
C5 H5A . 0.930 ?
C6 C7 . 1.412(15) ?
C6 H6A . 0.930 ?
C7 H7 . 0.930 ?
C8 C9 . 1.497(12) ?
C9 C14 . 1.351(12) ?
C9 C10 . 1.380(12) ?
C10 C11 . 1.386(12) ?
C10 H10 . 0.930 ?
C11 C12 . 1.369(14) ?
C11 H11 . 0.930 ?
C12 C13 . 1.347(15) ?
C12 H12 . 0.930 ?
C13 C14 . 1.389(14) ?
C13 H13 . 0.930 ?
C14 H14 . 0.930 ?
C15 C16 . 1.488(12) ?
C16 C17 . 1.335(13) ?
C16 C21 . 1.354(12) ?
C17 C18 . 1.369(14) ?
C17 H17 . 0.930 ?
C18 C19 . 1.298(16) ?
C18 H18 . 0.930 ?
C19 C20 . 1.366(17) ?
C19 H19 . 0.930 ?
C20 C21 . 1.405(15) ?
C20 H20 . 0.930 ?
C21 H21 . 0.930 ?
C22 C23 . 1.472(12) ?
C23 C24 . 1.352(12) ?
C23 C28 . 1.363(12) ?
C24 C25 . 1.366(14) ?
C24 H24 . 0.930 ?
C25 C26 . 1.337(16) ?
C25 H25 . 0.930 ?
C26 C27 . 1.357(15) ?
C26 H26 . 0.930 ?
C27 C28 . 1.365(15) ?
C27 H27 . 0.930 ?
C28 H28 . 0.930 ?
C29 C30 . 1.492(11) ?
C30 C35 . 1.357(12) ?
C30 C31 . 1.375(11) ?
C31 C32 . 1.369(13) ?
C31 H31 . 0.930 ?
C32 C33 . 1.341(14) ?
C32 H32 . 0.930 ?
C33 C34 . 1.350(16) ?
C33 H33 . 0.930 ?
C34 C35 . 1.408(15) ?
C34 H34 . 0.930 ?
C35 H35 . 0.930 ?
C36 C37 . 1.450(12) ?
C37 C42 . 1.381(13) ?
C37 C38 . 1.383(13) ?
C38 C39 . 1.340(15) ?
C38 H38 . 0.930 ?
C39 C40 . 1.369(19) ?
C39 H39 . 0.930 ?
C40 C41 . 1.37(2) ?
C40 H40 . 0.930 ?
C41 C42 . 1.321(18) ?
C41 H41 . 0.930 ?
C42 H42 . 0.930 ?
C43 H43 . 0.930 ?
C44 H44A . 0.960 ?
C44 H44B . 0.960 ?
C44 H44C . 0.960 ?
C45 H45A . 0.960 ?
C45 H45B . 0.960 ?
C45 H45C . 0.960 ?

loop_
_geom_hbond_atom_site_label_D
_geom_hbond_atom_site_label_H
_geom_hbond_atom_site_label_A
_geom_hbond_site_symmetry_A
_geom_hbond_distance_DH
_geom_hbond_distance_HA
_geom_hbond_distance_DA
_geom_hbond_angle_DHA
N1 H1 O5 1_565 0.86 2.04 2.846(9) 155.9
N6 H6 O2 1_545 0.86 2.01 2.826(9) 157.4
N2 H2 O3 . 0.86 2.00 2.800(9) 155.1
N3 H3 O6 . 0.86 1.96 2.778(10) 157.5
N4 H4 O1 . 0.86 1.92 2.743(9) 159.6
N5 H5 O4 . 0.86 1.97 2.774(9) 155.2
